data_7048486
loop_
_publ_author_name
'Casanovas, Berta'
'Speed, Saskia'
'El Fallah, Mohamed Salah'
'Vicente, Ramon'
'Font-Bard\'ia, Merc\`e'
'Zinna, Francesco'
'Di Bari, Lorenzo'

_publ_section_title
;
 Chiral dinuclear Ln(iii) complexes derived from S- and
 R-2-(6-methoxy-2-naphthyl)propionate. Optical and magnetic properties.
;
_journal_issue 6
_journal_name_full 'Dalton transactions (Cambridge, England : 2003)'
_journal_page_first 2059
_journal_page_last 2067
_journal_paper_doi 10.1039/c8dt04149k
_journal_volume 48
_journal_year 2019
_chemical_absolute_configuration rm
_chemical_formula_sum 'C117 H117 Dy2 N7 O22'
_chemical_formula_weight 2298.17
_space_group_crystal_system triclinic
_space_group_IT_number 1
_space_group_name_Hall 'P 1'
_space_group_name_H-M_alt 'P 1'
_symmetry_space_group_name_Hall 'P 1'
_symmetry_space_group_name_H-M 'P 1'
_atom_sites_solution_hydrogens mixed
_audit_creation_method SHELXL-2016/6
_audit_update_record
;
2018-10-16 deposited with the CCDC.
2019-01-10 downloaded from the CCDC.
;
_cell_angle_alpha 89.848(2)
_cell_angle_beta 77.5370(10)
_cell_angle_gamma 84.0550(10)
_cell_formula_units_Z 1
_cell_length_a 12.8193(4)
_cell_length_b 13.2636(5)
_cell_length_c 15.7926(6)
_cell_measurement_reflns_used 9596
_cell_measurement_temperature 100(2)
_cell_measurement_theta_max 26.40
_cell_measurement_theta_min 2.31
_cell_volume 2607.30(16)
_computing_cell_refinement 'Bruker SAINT'
_computing_data_collection 'Bruker APEX2'
_computing_data_reduction 'Bruker SAINT'
_computing_molecular_graphics 'Bruker SHELXTL'
_computing_publication_material 'Bruker SHELXTL'
_computing_structure_refinement 'SHELXL-2016/6 (Sheldrick, 2016)'
_computing_structure_solution 'SHELXT 2014/4 (Sheldrick, 2014)'
_diffrn_ambient_temperature 100(2)
_diffrn_measured_fraction_theta_full 0.999
_diffrn_measured_fraction_theta_max 0.997
_diffrn_measurement_device_type 'Bruker APEX-II CCD'
_diffrn_measurement_method '\f and \w scans'
_diffrn_radiation_type MoK\a
_diffrn_radiation_wavelength 0.71073
_diffrn_reflns_av_R_equivalents 0.0438
_diffrn_reflns_av_unetI/netI 0.0395
_diffrn_reflns_Laue_measured_fraction_full 0.999
_diffrn_reflns_Laue_measured_fraction_max 0.997
_diffrn_reflns_limit_h_max 16
_diffrn_reflns_limit_h_min -16
_diffrn_reflns_limit_k_max 16
_diffrn_reflns_limit_k_min -16
_diffrn_reflns_limit_l_max 19
_diffrn_reflns_limit_l_min -19
_diffrn_reflns_number 98017
_diffrn_reflns_point_group_measured_fraction_full 0.994
_diffrn_reflns_point_group_measured_fraction_max 0.989
_diffrn_reflns_theta_full 25.242
_diffrn_reflns_theta_max 26.450
_diffrn_reflns_theta_min 2.315
_exptl_absorpt_coefficient_mu 1.499
_exptl_absorpt_correction_T_max 0.7454
_exptl_absorpt_correction_T_min 0.6667
_exptl_absorpt_correction_type multi-scan
_exptl_absorpt_process_details sadabs
_exptl_crystal_colour colorless
_exptl_crystal_density_diffrn 1.464
_exptl_crystal_description needles
_exptl_crystal_F_000 1176
_exptl_crystal_preparation 'Magnetic properties,Luminescent,chiral'
_exptl_crystal_recrystallization_method 'Vapour deposition'
_exptl_crystal_size_max 0.287
_exptl_crystal_size_mid 0.060
_exptl_crystal_size_min 0.051
_refine_diff_density_max 0.997
_refine_diff_density_min -0.823
_refine_diff_density_rms 0.091
_refine_ls_abs_structure_details
;
 Flack x determined using 8833 quotients [(I+)-(I-)]/[(I+)+(I-)]
 (Parsons, Flack and Wagner, Acta Cryst. B69 (2013) 249-259).
;
_refine_ls_abs_structure_Flack -0.002(3)
_refine_ls_extinction_method none
_refine_ls_goodness_of_fit_ref 1.035
_refine_ls_hydrogen_treatment mixed
_refine_ls_matrix_type full
_refine_ls_number_parameters 1152
_refine_ls_number_reflns 21267
_refine_ls_number_restraints 25
_refine_ls_restrained_S_all 1.036
_refine_ls_R_factor_all 0.0413
_refine_ls_R_factor_gt 0.0338
_refine_ls_shift/su_max 0.000
_refine_ls_shift/su_mean 0.000
_refine_ls_structure_factor_coef Fsqd
_refine_ls_weighting_details 'w=1/[\s^2^(Fo^2^)+(0.0439P)^2^+3.2579P] where P=(Fo^2^+2Fc^2^)/3'
_refine_ls_weighting_scheme calc
_refine_ls_wR_factor_gt 0.0811
_refine_ls_wR_factor_ref 0.0851
_reflns_Friedel_coverage 0.985
_reflns_Friedel_fraction_full 0.989
_reflns_Friedel_fraction_max 0.982
_reflns_number_gt 19190
_reflns_number_total 21267
_reflns_threshold_expression 'I > 2\s(I)'
_cod_data_source_file c8dt04149k2.cif
_cod_data_source_block S-4_Dy
_cod_depositor_comments 'Adding full bibliography for 7048484--7048489.cif.'
_cod_database_code 7048486
_shelx_shelxl_version_number 2016/6
_shelx_space_group_comment
;
The symmetry employed for this shelxl refinement is uniquely defined
by the following loop, which should always be used as a source of
symmetry information in preference to the above space-group names.
They are only intended as comments.
;
_shelx_estimated_absorpt_t_min 0.615
_shelx_estimated_absorpt_t_max 0.867

loop_
_space_group_symop_operation_xyz
'x, y, z'

loop_
_atom_site_label
_atom_site_type_symbol
_atom_site_fract_x
_atom_site_fract_y
_atom_site_fract_z
_atom_site_U_iso_or_equiv
_atom_site_adp_type
_atom_site_occupancy
_atom_site_site_symmetry_order
_atom_site_calc_flag
_atom_site_refinement_flags_posn
_atom_site_refinement_flags_adp
Dy1 Dy 0.12370(2) 0.93610(2) 0.84725(2) 0.01900(10) Uani 1 1 d . .
N1 N 0.2819(6) 0.8200(6) 0.7534(5) 0.0221(9) Uani 1 1 d . .
Dy2 Dy -0.12648(2) 1.08559(2) 0.78477(2) 0.02205(11) Uani 1 1 d . U
N2 N 0.3055(6) 0.9407(6) 0.8866(5) 0.0211(17) Uani 1 1 d . .
O1 O 0.0492(5) 0.8388(6) 0.7570(4) 0.0228(16) Uani 1 1 d . .
O2 O -0.1047(5) 0.9185(6) 0.7309(4) 0.0233(16) Uani 1 1 d . .
O3 O 0.0592(5) 1.0503(5) 0.7391(4) 0.0229(5) Uani 1 1 d . .
O4 O 0.2321(5) 1.0292(6) 0.7319(4) 0.0242(16) Uani 1 1 d . .
O5 O 0.0965(6) 1.1018(6) 0.9034(5) 0.0294(18) Uani 1 1 d . .
C5 C 0.1187(6) 0.7169(7) 0.5225(5) 0.0374(18) Uani 1 1 d . .
H5 H 0.121889 0.649062 0.541895 0.045 Uiso 1 1 calc R U
O6 O -0.0522(6) 1.1847(6) 0.8738(5) 0.0309(18) Uani 1 1 d . .
C6 C 0.1928(7) 0.7424(8) 0.4447(6) 0.040(2) Uani 1 1 d . .
O7 O -0.0618(5) 0.9702(5) 0.8956(4) 0.0229(5) Uani 1 1 d . .
C7 C 0.1837(6) 0.8435(7) 0.4152(5) 0.0374(18) Uani 1 1 d . .
O8 O -0.2349(5) 0.9957(5) 0.9022(5) 0.0245(16) Uani 1 1 d . .
C8 C 0.1032(6) 0.9152(7) 0.4611(5) 0.0375(17) Uani 1 1 d . .
H8 H 0.095665 0.982146 0.440167 0.045 Uiso 1 1 calc R U
O9 O 0.1273(6) 0.7754(6) 0.9172(5) 0.0357(18) Uani 1 1 d . .
C9 C 0.0350(6) 0.8896(6) 0.5362(5) 0.0341(17) Uani 1 1 d . .
H9 H -0.018449 0.939601 0.566277 0.041 Uiso 1 1 calc R U
C10 C 0.2708(7) 0.6705(8) 0.3994(6) 0.046(2) Uani 1 1 d . .
H10 H 0.274499 0.602203 0.417804 0.056 Uiso 1 1 calc R U
O10 O 0.1037(6) 0.9078(6) 1.0059(5) 0.0327(15) Uani 1 1 d . U
O11 O -0.1310(6) 1.2405(6) 0.6988(6) 0.041(2) Uani 1 1 d . .
C11 C 0.3434(7) 0.6985(8) 0.3272(6) 0.049(2) Uani 1 1 d . .
H11 H 0.397006 0.649288 0.296080 0.059 Uiso 1 1 calc R U
O12 O -0.0901(6) 1.0957(6) 0.6280(5) 0.0407(19) Uani 1 1 d . .
C12 C 0.3384(6) 0.7985(8) 0.2997(5) 0.044(2) Uani 1 1 d . .
O13 O 0.4189(5) 0.8151(6) 0.2300(4) 0.0571(7) Uani 1 1 d . .
C13 C 0.2593(6) 0.8715(8) 0.3392(5) 0.042(2) Uani 1 1 d . .
H13 H 0.254332 0.938228 0.317383 0.050 Uiso 1 1 calc R U
O14 O 0.7550(5) 1.1102(6) 0.3383(5) 0.0571(7) Uani 1 1 d . U
O15 O -0.4944(5) 1.4856(6) 1.2822(4) 0.0571(7) Uani 1 1 d . .
O16 O -0.4700(5) 0.4662(6) 0.8156(4) 0.0571(7) Uani 1 1 d . U
O17 O -0.3661(5) 0.7883(6) 1.4462(4) 0.0571(7) Uani 1 1 d . U
O18 O 0.3775(5) 1.1629(6) 0.1670(4) 0.0571(7) Uani 1 1 d . .
N3 N -0.2949(6) 1.1976(6) 0.8661(5) 0.0221(9) Uani 1 1 d . .
N4 N -0.2986(6) 1.0739(7) 0.7301(5) 0.0240(18) Uani 1 1 d . .
C1 C -0.0303(8) 0.8486(9) 0.7209(7) 0.025(3) Uani 1 1 d . .
C2 C -0.0285(7) 0.7641(8) 0.6541(7) 0.029(2) Uani 1 1 d . .
H2 H 0.005025 0.699951 0.674776 0.035 Uiso 1 1 calc R U
C3 C -0.1430(6) 0.7465(7) 0.6455(5) 0.0360(18) Uani 1 1 d . .
H3A H -0.174516 0.805406 0.618634 0.054 Uiso 1 1 calc R U
H3B H -0.187547 0.737054 0.703176 0.054 Uiso 1 1 calc R U
H3C H -0.139704 0.685866 0.609314 0.054 Uiso 1 1 calc DR U
C4 C 0.0424(6) 0.7905(8) 0.5697(5) 0.037(2) Uani 1 1 d . .
C14 C 0.4211(9) 0.9185(9) 0.2008(8) 0.0635(10) Uani 1 1 d . .
H14A H 0.481159 0.921913 0.150916 0.095 Uiso 1 1 calc R U
H14B H 0.430270 0.962407 0.247914 0.095 Uiso 1 1 calc R U
H14C H 0.353487 0.941184 0.183834 0.095 Uiso 1 1 calc R U
C15 C 0.1537(8) 1.0702(8) 0.7054(7) 0.0219(7) Uani 1 1 d . .
C16 C 0.1707(9) 1.1499(9) 0.6342(8) 0.032(3) Uani 1 1 d . .
H16 H 0.114484 1.145033 0.599650 0.039 Uiso 1 1 calc R U
C17 C 0.1465(7) 1.2530(6) 0.6818(6) 0.039(2) Uani 1 1 d . .
H17A H 0.151092 1.307234 0.639304 0.059 Uiso 1 1 calc R U
H17B H 0.198871 1.259351 0.717866 0.059 Uiso 1 1 calc R U
H17C H 0.073954 1.258325 0.718603 0.059 Uiso 1 1 calc R U
C18 C 0.2768(6) 1.1309(7) 0.5735(5) 0.0302(16) Uani 1 1 d . .
C19 C 0.3536(6) 1.1971(6) 0.5629(5) 0.0339(17) Uani 1 1 d . .
H19 H 0.339010 1.259522 0.594775 0.041 Uiso 1 1 calc R U
C20 C 0.4548(6) 1.1741(6) 0.5050(5) 0.0346(17) Uani 1 1 d . .
C21 C 0.4770(6) 1.0837(6) 0.4572(5) 0.0342(17) Uani 1 1 d . .
C24 C 0.5374(7) 1.2407(7) 0.4961(7) 0.051(2) Uani 1 1 d . .
H24 H 0.524705 1.302619 0.528490 0.061 Uiso 1 1 calc R U
C23 C 0.3030(7) 1.0376(8) 0.5255(6) 0.044(2) Uani 1 1 d . .
H23 H 0.252160 0.989289 0.533403 0.052 Uiso 1 1 calc R U
C22 C 0.3964(7) 1.0164(8) 0.4699(6) 0.051(2) Uani 1 1 d . .
H22 H 0.409550 0.954252 0.437741 0.061 Uiso 1 1 calc R U
C25 C 0.6338(7) 1.2153(8) 0.4412(6) 0.052(2) Uani 1 1 d . .
H25 H 0.688370 1.259656 0.436148 0.062 Uiso 1 1 calc R U
C26 C 0.6543(6) 1.1255(7) 0.3923(5) 0.042(2) Uani 1 1 d . .
C28 C 0.7706(8) 1.0323(9) 0.2755(7) 0.0635(10) Uani 1 1 d . U
H28A H 0.708469 1.035754 0.248286 0.095 Uiso 1 1 calc R U
H28B H 0.778541 0.966526 0.303135 0.095 Uiso 1 1 calc R U
H28C H 0.835575 1.040146 0.231235 0.095 Uiso 1 1 calc R U
C27 C 0.5776(7) 1.0591(8) 0.3994(6) 0.043(2) Uani 1 1 d . .
H27 H 0.591752 0.997663 0.366225 0.051 Uiso 1 1 calc R U
C29 C 0.0278(8) 1.1788(8) 0.9087(7) 0.025(2) Uani 1 1 d . .
C30 C 0.0468(8) 1.2712(8) 0.9607(7) 0.031(2) Uani 1 1 d . .
H30 H 0.107764 1.250105 0.989339 0.037 Uiso 1 1 calc R U
C31 C 0.0802(7) 1.3543(7) 0.8988(6) 0.046(2) Uani 1 1 d . .
H31A H 0.152306 1.334398 0.863801 0.069 Uiso 1 1 calc R U
H31B H 0.080599 1.416771 0.931694 0.069 Uiso 1 1 calc R U
H31C H 0.029287 1.365886 0.860661 0.069 Uiso 1 1 calc R U
C32 C -0.0520(6) 1.3019(6) 1.0314(5) 0.0360(13) Uani 1 1 d . .
C33 C -0.1189(7) 1.3884(6) 1.0303(6) 0.0443(13) Uani 1 1 d . .
H33 H -0.102433 1.433064 0.983355 0.053 Uiso 1 1 calc R U
C34 C -0.2110(6) 1.4143(5) 1.0956(5) 0.0290(15) Uani 1 1 d . .
C35 C -0.2362(7) 1.3483(6) 1.1648(6) 0.0412(19) Uani 1 1 d . .
C38 C -0.2833(7) 1.5027(6) 1.0928(5) 0.0387(18) Uani 1 1 d . .
H38 H -0.267467 1.548335 1.046488 0.046 Uiso 1 1 calc R U
C37 C -0.0752(7) 1.2380(7) 1.1013(6) 0.0360(13) Uani 1 1 d . .
H37 H -0.029657 1.177185 1.103056 0.043 Uiso 1 1 calc R U
C36 C -0.1652(9) 1.2620(8) 1.1696(7) 0.0443(13) Uani 1 1 d . .
H36 H -0.177667 1.219766 1.218714 0.053 Uiso 1 1 calc R U
C39 C -0.3740(7) 1.5231(6) 1.1547(6) 0.045(2) Uani 1 1 d . .
H39 H -0.421170 1.582331 1.151279 0.054 Uiso 1 1 calc R U
C40 C -0.3988(7) 1.4567(7) 1.2243(7) 0.051(2) Uani 1 1 d . .
C42 C -0.5145(8) 1.4338(9) 1.3614(7) 0.0635(10) Uani 1 1 d . .
H42A H -0.582433 1.463485 1.398042 0.095 Uiso 1 1 calc R U
H42B H -0.455903 1.439873 1.391337 0.095 Uiso 1 1 calc R U
H42C H -0.519202 1.362009 1.349845 0.095 Uiso 1 1 calc R U
C41 C -0.3312(8) 1.3700(6) 1.2304(6) 0.0443(13) Uani 1 1 d . .
H41 H -0.347998 1.325656 1.277552 0.053 Uiso 1 1 calc R U
C43 C -0.1567(8) 0.9522(8) 0.9298(7) 0.0219(7) Uani 1 1 d . .
C44 C -0.1748(9) 0.8783(9) 1.0028(7) 0.028(2) Uani 1 1 d . .
H44 H -0.104781 0.857322 1.019274 0.034 Uiso 1 1 calc R U
C45 C -0.2541(8) 0.9337(8) 1.0824(5) 0.041(2) Uani 1 1 d . .
H45A H -0.221355 0.990688 1.101494 0.062 Uiso 1 1 calc R U
H45B H -0.269442 0.886077 1.129914 0.062 Uiso 1 1 calc R U
H45C H -0.321158 0.959025 1.065566 0.062 Uiso 1 1 calc R U
C46 C -0.2148(6) 0.7866(6) 0.9699(5) 0.0262(14) Uani 1 1 d . .
C47 C -0.3196(5) 0.7630(5) 0.9932(5) 0.0272(14) Uani 1 1 d . .
H47 H -0.368700 0.801766 1.037881 0.033 Uiso 1 1 calc R U
C48 C -0.3555(5) 0.6827(5) 0.9524(5) 0.0250(14) Uani 1 1 d . .
C49 C -0.2833(6) 0.6259(5) 0.8851(5) 0.0295(15) Uani 1 1 d . .
C52 C -0.4640(6) 0.6601(6) 0.9744(5) 0.0325(16) Uani 1 1 d . .
H52 H -0.513397 0.695404 1.021044 0.039 Uiso 1 1 calc R U
C51 C -0.1424(6) 0.7240(6) 0.9063(5) 0.0324(17) Uani 1 1 d . .
H51 H -0.069136 0.736718 0.891897 0.039 Uiso 1 1 calc R U
C50 C -0.1736(5) 0.6471(6) 0.8652(5) 0.0291(15) Uani 1 1 d . .
H50 H -0.122379 0.606781 0.822949 0.035 Uiso 1 1 calc R U
C53 C -0.4970(6) 0.5865(6) 0.9274(5) 0.0361(17) Uani 1 1 d . .
H53 H -0.569589 0.571574 0.941792 0.043 Uiso 1 1 calc R U
C54 C -0.4250(6) 0.5338(7) 0.8590(6) 0.0419(15) Uani 1 1 d . U
C56 C -0.4006(8) 0.4152(9) 0.7418(7) 0.0635(10) Uani 1 1 d . .
H56A H -0.377633 0.464685 0.697304 0.095 Uiso 1 1 calc R U
H56B H -0.439079 0.365506 0.718418 0.095 Uiso 1 1 calc R U
H56C H -0.337466 0.380268 0.759047 0.095 Uiso 1 1 calc R U
C55 C -0.3191(5) 0.5502(5) 0.8389(5) 0.0299(15) Uani 1 1 d . .
H55 H -0.270041 0.511036 0.794371 0.036 Uiso 1 1 calc R U
C57 C 0.1236(9) 0.8139(8) 0.9912(7) 0.0344(11) Uani 1 1 d . U
C58 C 0.1497(8) 0.7432(8) 1.0630(6) 0.041(2) Uani 1 1 d . .
H58 H 0.175313 0.674043 1.036826 0.050 Uiso 1 1 calc R U
C59 C 0.2426(7) 0.7839(8) 1.0970(6) 0.0546(17) Uani 1 1 d . .
H59A H 0.305689 0.784482 1.049260 0.082 Uiso 1 1 calc R U
H59B H 0.260850 0.740033 1.142842 0.082 Uiso 1 1 calc R U
H59C H 0.219944 0.853008 1.120367 0.082 Uiso 1 1 calc R U
C60 C 0.0480(8) 0.7363(8) 1.1307(6) 0.047(2) Uani 1 1 d . .
C61 C 0.0321(8) 0.7784(9) 1.2120(7) 0.057(2) Uani 1 1 d . .
H61 H 0.088251 0.810104 1.228178 0.069 Uiso 1 1 calc R U
C62 C -0.0693(9) 0.7754(10) 1.2741(6) 0.060(2) Uani 1 1 d . .
C63 C -0.1530(8) 0.7337(9) 1.2466(7) 0.0530(16) Uani 1 1 d . U
C66 C -0.0868(9) 0.8183(13) 1.3571(8) 0.082(3) Uani 1 1 d . .
H66 H -0.030633 0.847837 1.375341 0.098 Uiso 1 1 calc R U
C65 C -0.0343(9) 0.6904(8) 1.1070(6) 0.0475(18) Uani 1 1 d . .
H65 H -0.021960 0.659057 1.051149 0.057 Uiso 1 1 calc R U
C64 C -0.1339(9) 0.6890(9) 1.1624(7) 0.0562(16) Uani 1 1 d . U
H64 H -0.189289 0.658217 1.144070 0.067 Uiso 1 1 calc R U
C67 C -0.1849(10) 0.8177(13) 1.4124(8) 0.083(3) Uani 1 1 d . .
H67 H -0.195136 0.843732 1.469923 0.100 Uiso 1 1 calc R U
C68 C -0.2713(9) 0.7791(10) 1.3852(7) 0.065(2) Uani 1 1 d . .
C70 C -0.4555(8) 0.7520(10) 1.4204(7) 0.0635(10) Uani 1 1 d . U
H70A H -0.470526 0.789905 1.370211 0.095 Uiso 1 1 calc R U
H70B H -0.518621 0.761347 1.468407 0.095 Uiso 1 1 calc R U
H70C H -0.438917 0.679792 1.404635 0.095 Uiso 1 1 calc R U
C71 C -0.1184(9) 1.1866(9) 0.6292(7) 0.0344(11) Uani 1 1 d . U
C72 C -0.1445(9) 1.2317(9) 0.5451(7) 0.053(3) Uani 1 1 d . .
H72 H -0.186789 1.183481 0.521665 0.064 Uiso 1 1 calc R U
C73 C -0.2092(8) 1.3286(8) 0.5592(6) 0.0546(17) Uani 1 1 d . .
H73A H -0.213030 1.358878 0.503117 0.082 Uiso 1 1 calc R U
H73B H -0.176691 1.373698 0.592679 0.082 Uiso 1 1 calc R U
H73C H -0.281776 1.318819 0.591282 0.082 Uiso 1 1 calc R U
C74 C -0.0363(8) 1.2365(8) 0.4765(6) 0.047(2) Uani 1 1 d . .
C75 C -0.0183(8) 1.1815(9) 0.4019(7) 0.057(2) Uani 1 1 d . .
H75 H -0.073028 1.143883 0.390345 0.069 Uiso 1 1 calc R U
C76 C 0.0796(9) 1.1788(10) 0.3412(6) 0.060(2) Uani 1 1 d . .
C77 C 0.1610(8) 1.2326(8) 0.3595(6) 0.0530(16) Uani 1 1 d . U
C80 C 0.1024(9) 1.1205(13) 0.2607(8) 0.082(3) Uani 1 1 d . .
H80 H 0.049639 1.082026 0.246673 0.098 Uiso 1 1 calc R U
C81 C 0.1994(10) 1.1210(13) 0.2053(8) 0.083(3) Uani 1 1 d . .
H81 H 0.212581 1.084990 0.151522 0.100 Uiso 1 1 calc R U
C82 C 0.2813(9) 1.1739(10) 0.2257(7) 0.065(2) Uani 1 1 d . U
C84 C 0.4671(8) 1.2045(9) 0.1842(7) 0.0635(10) Uani 1 1 d . .
H84A H 0.532575 1.171531 0.146478 0.095 Uiso 1 1 calc R U
H84B H 0.470399 1.193765 0.244987 0.095 Uiso 1 1 calc R U
H84C H 0.460927 1.277400 0.173045 0.095 Uiso 1 1 calc R U
C83 C 0.2655(9) 1.2317(10) 0.3019(8) 0.065(3) Uani 1 1 d . U
H83 H 0.320014 1.268285 0.315200 0.078 Uiso 1 1 calc R U
C96 C 0.3164(9) 0.9996(9) 0.9507(7) 0.030(3) Uani 1 1 d . .
H96 H 0.254159 1.037652 0.983761 0.036 Uiso 1 1 calc R U
C85 C 0.2743(7) 0.7639(7) 0.6870(6) 0.024(2) Uani 1 1 d . .
H85 H 0.205054 0.762043 0.674957 0.029 Uiso 1 1 calc R U
C95 C 0.4159(8) 1.0086(8) 0.9721(6) 0.029(2) Uani 1 1 d . .
H95 H 0.419984 1.051296 1.019169 0.035 Uiso 1 1 calc R U
C86 C 0.3611(7) 0.7065(7) 0.6323(6) 0.030(2) Uani 1 1 d . .
H86 H 0.350637 0.667696 0.584921 0.036 Uiso 1 1 calc R U
C94 C 0.5054(7) 0.9563(7) 0.9254(6) 0.027(2) Uani 1 1 d . .
H94 H 0.573296 0.963120 0.938592 0.032 Uiso 1 1 calc R U
C87 C 0.4615(8) 0.7082(7) 0.6494(6) 0.030(2) Uani 1 1 d . .
H87 H 0.521949 0.669863 0.614161 0.036 Uiso 1 1 calc R U
C93 C 0.4978(8) 0.8914(8) 0.8570(6) 0.026(2) Uani 1 1 d . .
C88 C 0.4739(7) 0.7673(8) 0.7197(7) 0.028(2) Uani 1 1 d . .
C89 C 0.3821(7) 0.8228(7) 0.7694(6) 0.024(2) Uani 1 1 d . .
C92 C 0.5883(7) 0.8330(7) 0.8031(6) 0.0252(14) Uani 1 1 d . .
H92 H 0.658023 0.837266 0.813487 0.030 Uiso 1 1 calc R U
C90 C 0.3949(6) 0.8866(7) 0.8397(5) 0.0201(13) Uani 1 1 d . .
C91 C 0.5771(7) 0.7730(7) 0.7388(6) 0.029(2) Uani 1 1 d . .
H91 H 0.638212 0.733723 0.705410 0.034 Uiso 1 1 calc R U
C97 C -0.2936(9) 1.2590(8) 0.9310(8) 0.036(3) Uani 1 1 d . .
H97 H -0.226374 1.266416 0.945213 0.044 Uiso 1 1 calc R U
C98 C -0.3852(8) 1.3137(8) 0.9802(7) 0.036(2) Uani 1 1 d . .
H98 H -0.380604 1.356356 1.027192 0.044 Uiso 1 1 calc R U
C99 C -0.4816(8) 1.3048(8) 0.9593(7) 0.036(2) Uani 1 1 d . .
H99 H -0.544910 1.342146 0.991487 0.043 Uiso 1 1 calc R U
C100 C -0.4877(8) 1.2419(7) 0.8920(7) 0.028(2) Uani 1 1 d . .
C101 C -0.3912(7) 1.1883(7) 0.8456(6) 0.0201(13) Uani 1 1 d . .
C102 C -0.3925(7) 1.1240(7) 0.7727(6) 0.0252(14) Uani 1 1 d . .
C103 C -0.5864(7) 1.2304(7) 0.8649(6) 0.028(2) Uani 1 1 d . .
H103 H -0.651397 1.266720 0.895376 0.034 Uiso 1 1 calc R U
C104 C -0.5885(6) 1.1693(6) 0.7973(5) 0.0250(18) Uani 1 1 d . .
H104 H -0.654858 1.162673 0.781335 0.030 Uiso 1 1 calc R U
C106 C -0.4902(7) 1.0498(7) 0.6774(6) 0.026(2) Uani 1 1 d . .
H106 H -0.554678 1.041289 0.659139 0.032 Uiso 1 1 calc R U
C105 C -0.4927(7) 1.1146(7) 0.7495(6) 0.023(2) Uani 1 1 d . .
C107 C -0.3957(7) 1.0002(7) 0.6346(6) 0.027(2) Uani 1 1 d . .
H107 H -0.393208 0.956425 0.586536 0.032 Uiso 1 1 calc R U
C108 C -0.3010(9) 1.0152(9) 0.6632(7) 0.027(2) Uani 1 1 d . .
H108 H -0.234999 0.980864 0.632422 0.033 Uiso 1 1 calc R U
O1D O 0.1169(6) 0.5153(6) 0.6754(6) 0.078(2) Uani 1 1 d . .
N1D N 0.2416(6) 0.5230(5) 0.7560(6) 0.051(2) Uani 1 1 d . .
C1D C 0.1436(8) 0.5467(7) 0.7415(8) 0.054(2) Uani 1 1 d . .
H1D H 0.092437 0.588743 0.782519 0.065 Uiso 1 1 calc R U
C2D C 0.3222(9) 0.4555(8) 0.7026(9) 0.072(3) Uani 1 1 d . .
H2DA H 0.306273 0.450698 0.644873 0.108 Uiso 1 1 calc R U
H2DB H 0.323486 0.388229 0.728489 0.108 Uiso 1 1 calc R U
H2DC H 0.392319 0.480852 0.697641 0.108 Uiso 1 1 calc R U
C3D C 0.2697(9) 0.5600(8) 0.8326(8) 0.065(3) Uani 1 1 d . .
H3DA H 0.335761 0.593331 0.816127 0.097 Uiso 1 1 calc R U
H3DB H 0.281286 0.503219 0.870451 0.097 Uiso 1 1 calc R U
H3DC H 0.211392 0.608878 0.863426 0.097 Uiso 1 1 calc R U
O3D O 0.6454(8) 0.5382(7) 0.4942(7) 0.089(3) Uani 1 1 d . .
N3D N 0.8243(9) 0.5348(8) 0.4344(9) 0.091(5) Uani 1 1 d D .
C7D C 0.7392(13) 0.5546(9) 0.5011(12) 0.089(5) Uani 1 1 d . .
H7D H 0.749476 0.581298 0.554133 0.107 Uiso 1 1 calc R U
C79 C 0.0420(9) 1.2918(8) 0.4937(6) 0.0475(18) Uani 1 1 d . .
H79 H 0.028645 1.331008 0.545947 0.057 Uiso 1 1 calc R U
C78 C 0.1384(9) 1.2910(9) 0.4368(8) 0.0562(16) Uani 1 1 d . U
H78 H 0.191154 1.330371 0.449417 0.067 Uiso 1 1 calc R U
C8D C 0.8185(14) 0.4829(13) 0.3583(9) 0.100(5) Uani 1 1 d D .
H8DA H 0.744410 0.468049 0.361647 0.120 Uiso 1 1 calc R U
H8DB H 0.865973 0.419297 0.352339 0.120 Uiso 1 1 calc R U
H8DC H 0.840982 0.525135 0.308040 0.120 Uiso 1 1 calc R U
C9D C 0.9281(13) 0.5614(14) 0.4434(13) 0.119(6) Uani 1 1 d . .
H9DA H 0.973489 0.569251 0.385781 0.142 Uiso 1 1 calc R U
H9DB H 0.962388 0.507709 0.474024 0.142 Uiso 1 1 calc R U
H9DC H 0.918695 0.625379 0.476448 0.142 Uiso 1 1 calc R U
O2D O 0.2741(9) 0.4292(9) 0.0246(7) 0.122(3) Uani 1 1 d D .
N2D N 0.1915(11) 0.4673(14) 0.1660(11) 0.122(3) Uani 1 1 d D .
C4D C 0.1938(11) 0.4259(13) 0.0808(8) 0.122(3) Uani 1 1 d D .
H4D H 0.133563 0.396764 0.069336 0.146 Uiso 1 1 calc R U
C6D C 0.0980(14) 0.4714(16) 0.2278(9) 0.122(3) Uani 1 1 d D .
H6DA H 0.042213 0.444986 0.203058 0.146 Uiso 1 1 calc R U
H6DB H 0.109863 0.430237 0.277149 0.146 Uiso 1 1 calc R U
H6DC H 0.075105 0.541829 0.247343 0.146 Uiso 1 1 calc R U
C69 C -0.2547(9) 0.7334(10) 1.3036(7) 0.065(3) Uani 1 1 d . .
H69 H -0.310632 0.702549 1.286378 0.078 Uiso 1 1 calc R U
C5D C 0.2940(12) 0.4963(14) 0.1697(11) 0.122(3) Uani 1 1 d D .
H5DA H 0.345878 0.435746 0.164566 0.183 Uiso 1 1 calc R U
H5DB H 0.289494 0.531252 0.225161 0.183 Uiso 1 1 calc R U
H5DC H 0.317256 0.541813 0.121965 0.183 Uiso 1 1 calc R U
O1W O 0.9050(6) 0.4533(6) 0.6998(7) 0.082(3) Uani 1 1 d D .
H1W H 0.897(10) 0.384(3) 0.711(6) 0.099 Uiso 1 1 d D U
H2W H 0.977(4) 0.468(9) 0.684(7) 0.099 Uiso 1 1 d D U

loop_
_atom_site_aniso_label
_atom_site_aniso_U_11
_atom_site_aniso_U_22
_atom_site_aniso_U_33
_atom_site_aniso_U_23
_atom_site_aniso_U_13
_atom_site_aniso_U_12
Dy1 0.0105(2) 0.0291(2) 0.0191(2) 0.00322(18) -0.00531(16) -0.00536(16)
N1 0.0125(18) 0.0276(17) 0.029(2) 0.0029(16) -0.0092(14) -0.0066(12)
Dy2 0.0112(2) 0.0344(3) 0.0221(2) 0.00165(19) -0.00640(17) -0.00405(17)
N2 0.015(4) 0.031(4) 0.019(3) 0.006(3) -0.007(3) -0.007(3)
O1 0.009(3) 0.038(4) 0.023(4) -0.005(3) -0.006(3) -0.003(3)
O2 0.013(3) 0.039(4) 0.018(4) -0.004(3) -0.004(3) 0.000(3)
O3 0.0128(11) 0.0349(14) 0.0216(12) 0.0015(10) -0.0034(9) -0.0061(9)
O4 0.014(4) 0.037(4) 0.021(4) 0.003(3) -0.004(3) -0.003(3)
O5 0.014(4) 0.039(5) 0.038(5) -0.003(4) -0.013(3) -0.003(3)
C5 0.020(4) 0.052(5) 0.040(5) -0.014(4) -0.008(3) 0.004(3)
O6 0.023(4) 0.031(4) 0.041(5) 0.000(4) -0.014(4) -0.002(3)
C6 0.026(4) 0.062(6) 0.030(5) -0.010(4) -0.007(3) 0.005(4)
O7 0.0128(11) 0.0349(14) 0.0216(12) 0.0015(10) -0.0034(9) -0.0061(9)
C7 0.019(3) 0.061(5) 0.033(4) -0.017(4) -0.006(3) -0.009(3)
O8 0.012(4) 0.030(4) 0.032(4) 0.006(3) -0.006(3) -0.005(3)
C8 0.031(4) 0.048(5) 0.034(4) -0.005(3) -0.007(3) -0.006(3)
O9 0.027(4) 0.048(4) 0.034(4) 0.016(3) -0.008(3) -0.011(3)
C9 0.022(4) 0.053(5) 0.026(4) -0.009(3) -0.002(3) -0.004(3)
C10 0.026(4) 0.070(6) 0.041(5) -0.011(4) -0.006(4) 0.007(4)
O10 0.025(3) 0.055(3) 0.020(3) 0.008(3) -0.008(2) -0.005(3)
O11 0.031(4) 0.034(4) 0.058(5) 0.012(4) -0.009(3) -0.005(3)
C11 0.028(4) 0.075(7) 0.040(5) -0.023(5) -0.002(3) 0.004(4)
O12 0.024(3) 0.068(5) 0.031(4) 0.008(3) -0.009(3) -0.006(3)
C12 0.029(4) 0.081(7) 0.022(4) -0.011(4) -0.006(3) -0.011(4)
O13 0.0416(13) 0.0793(19) 0.0470(15) 0.0065(12) -0.0007(11) -0.0102(13)
C13 0.025(4) 0.074(6) 0.029(4) -0.010(4) -0.009(3) -0.012(4)
O14 0.0416(13) 0.0793(19) 0.0470(15) 0.0065(12) -0.0007(11) -0.0102(13)
O15 0.0416(13) 0.0793(19) 0.0470(15) 0.0065(12) -0.0007(11) -0.0102(13)
O16 0.0416(13) 0.0793(19) 0.0470(15) 0.0065(12) -0.0007(11) -0.0102(13)
O17 0.0416(13) 0.0793(19) 0.0470(15) 0.0065(12) -0.0007(11) -0.0102(13)
O18 0.0416(13) 0.0793(19) 0.0470(15) 0.0065(12) -0.0007(11) -0.0102(13)
N3 0.0125(18) 0.0276(17) 0.029(2) 0.0029(16) -0.0092(14) -0.0066(12)
N4 0.013(3) 0.038(4) 0.021(4) 0.004(3) -0.005(3) -0.004(3)
C1 0.014(5) 0.047(7) 0.015(5) -0.004(5) 0.000(4) -0.009(5)
C2 0.011(4) 0.045(5) 0.032(5) -0.004(4) -0.006(3) -0.004(3)
C3 0.017(3) 0.057(5) 0.033(4) -0.016(4) -0.005(3) -0.007(3)
C4 0.020(4) 0.067(6) 0.022(4) -0.018(4) -0.004(3) 0.001(4)
C14 0.047(2) 0.082(3) 0.059(3) 0.0003(16) 0.0011(16) -0.0188(19)
C15 0.0156(16) 0.0298(18) 0.0213(18) 0.0013(14) -0.0044(13) -0.0055(13)
C16 0.018(5) 0.042(7) 0.037(6) 0.015(5) -0.005(5) -0.003(4)
C17 0.027(4) 0.038(5) 0.052(6) 0.022(4) -0.007(4) -0.004(4)
C18 0.020(4) 0.050(5) 0.022(4) 0.011(3) -0.006(3) -0.004(3)
C19 0.030(4) 0.032(4) 0.038(4) 0.016(3) -0.003(3) -0.003(3)
C20 0.024(4) 0.043(4) 0.037(4) 0.021(3) -0.004(3) -0.011(3)
C21 0.026(4) 0.057(5) 0.022(4) 0.011(3) -0.006(3) -0.014(3)
C24 0.037(5) 0.045(5) 0.065(6) 0.011(4) 0.002(4) -0.013(4)
C23 0.028(4) 0.067(6) 0.037(5) -0.009(4) -0.003(4) -0.022(4)
C22 0.044(5) 0.070(6) 0.038(5) -0.019(4) 0.001(4) -0.022(4)
C25 0.033(5) 0.064(6) 0.058(6) 0.018(5) -0.002(4) -0.021(4)
C26 0.026(4) 0.065(6) 0.033(4) 0.025(4) 0.002(3) -0.011(4)
C28 0.047(2) 0.082(3) 0.059(3) 0.0003(16) 0.0011(16) -0.0188(19)
C27 0.028(4) 0.064(6) 0.034(4) 0.010(4) 0.001(3) -0.013(4)
C29 0.016(6) 0.028(6) 0.033(6) 0.003(4) -0.010(4) -0.006(4)
C30 0.026(5) 0.035(5) 0.035(5) -0.010(4) -0.012(4) -0.009(4)
C31 0.041(5) 0.045(5) 0.053(5) -0.011(4) -0.004(4) -0.022(4)
C32 0.036(3) 0.030(3) 0.044(4) 0.000(3) -0.016(3) 0.002(2)
C33 0.051(3) 0.034(3) 0.045(3) 0.008(2) -0.007(2) 0.001(2)
C34 0.040(4) 0.021(3) 0.032(4) -0.004(3) -0.022(3) -0.001(3)
C35 0.048(5) 0.029(4) 0.041(5) -0.002(3) -0.003(4) 0.010(4)
C38 0.050(5) 0.029(4) 0.040(4) -0.005(3) -0.022(4) 0.008(3)
C37 0.036(3) 0.030(3) 0.044(4) 0.000(3) -0.016(3) 0.002(2)
C36 0.051(3) 0.034(3) 0.045(3) 0.008(2) -0.007(2) 0.001(2)
C39 0.050(5) 0.039(5) 0.049(5) -0.011(4) -0.023(4) 0.014(4)
C40 0.045(5) 0.044(5) 0.059(6) -0.010(4) -0.005(4) 0.011(4)
C42 0.047(2) 0.082(3) 0.059(3) 0.0003(16) 0.0011(16) -0.0188(19)
C41 0.051(3) 0.034(3) 0.045(3) 0.008(2) -0.007(2) 0.001(2)
C43 0.0156(16) 0.0298(18) 0.0213(18) 0.0013(14) -0.0044(13) -0.0055(13)
C44 0.024(6) 0.040(6) 0.025(5) 0.008(5) -0.011(4) -0.012(5)
C45 0.043(5) 0.060(6) 0.022(4) 0.000(4) -0.003(4) -0.022(5)
C46 0.020(4) 0.037(4) 0.024(4) 0.010(3) -0.007(3) -0.010(3)
C47 0.023(3) 0.030(4) 0.029(4) 0.013(3) -0.009(3) -0.003(3)
C48 0.016(3) 0.027(3) 0.033(4) 0.013(3) -0.008(3) -0.005(2)
C49 0.026(4) 0.029(4) 0.036(4) 0.015(3) -0.009(3) -0.009(3)
C52 0.022(4) 0.037(4) 0.039(4) 0.011(3) -0.006(3) -0.006(3)
C51 0.024(4) 0.041(5) 0.034(4) 0.007(3) -0.008(3) -0.014(3)
C50 0.017(3) 0.036(4) 0.033(4) 0.007(3) -0.003(3) -0.002(3)
C53 0.019(4) 0.041(4) 0.051(5) 0.012(4) -0.009(3) -0.014(3)
C54 0.023(4) 0.048(4) 0.053(5) 0.028(3) -0.005(3) -0.004(3)
C56 0.047(2) 0.082(3) 0.059(3) 0.0003(16) 0.0011(16) -0.0188(19)
C55 0.020(3) 0.032(4) 0.037(4) 0.008(3) -0.005(3) -0.002(3)
C57 0.022(2) 0.053(2) 0.027(3) 0.012(2) -0.003(2) -0.004(2)
C58 0.044(5) 0.051(6) 0.032(5) 0.018(4) -0.018(4) 0.002(5)
C59 0.041(4) 0.082(5) 0.043(4) 0.016(3) -0.015(3) -0.004(3)
C60 0.040(3) 0.074(6) 0.028(4) 0.026(4) -0.008(3) -0.005(4)
C61 0.048(4) 0.092(7) 0.042(4) 0.017(5) -0.025(3) -0.022(5)
C62 0.059(4) 0.093(7) 0.033(4) 0.016(4) -0.019(3) -0.015(5)
C63 0.044(3) 0.069(4) 0.046(2) 0.032(2) -0.012(3) -0.005(4)
C66 0.046(4) 0.153(10) 0.048(4) 0.000(6) -0.013(3) -0.018(6)
C65 0.065(4) 0.048(5) 0.035(4) 0.011(3) -0.023(4) -0.008(4)
C64 0.056(4) 0.070(4) 0.055(3) 0.028(2) -0.030(4) -0.029(4)
C67 0.054(5) 0.147(10) 0.047(4) 0.015(6) -0.009(4) -0.014(6)
C68 0.053(4) 0.102(7) 0.042(4) 0.028(5) -0.007(3) -0.019(5)
C70 0.047(2) 0.082(3) 0.059(3) 0.0003(16) 0.0011(16) -0.0188(19)
C71 0.022(2) 0.053(2) 0.027(3) 0.012(2) -0.003(2) -0.004(2)
C72 0.044(5) 0.069(8) 0.046(6) 0.014(5) -0.014(5) 0.000(5)
C73 0.041(4) 0.082(5) 0.043(4) 0.016(3) -0.015(3) -0.004(3)
C74 0.040(3) 0.074(6) 0.028(4) 0.026(4) -0.008(3) -0.005(4)
C75 0.048(4) 0.092(7) 0.042(4) 0.017(5) -0.025(3) -0.022(5)
C76 0.059(4) 0.093(7) 0.033(4) 0.016(4) -0.019(3) -0.015(5)
C77 0.044(3) 0.069(4) 0.046(2) 0.032(2) -0.012(3) -0.005(4)
C80 0.046(4) 0.153(10) 0.048(4) 0.000(6) -0.013(3) -0.018(6)
C81 0.054(5) 0.147(10) 0.047(4) 0.015(6) -0.009(4) -0.014(6)
C82 0.053(4) 0.102(7) 0.042(4) 0.028(5) -0.007(3) -0.019(5)
C84 0.047(2) 0.082(3) 0.059(3) 0.0003(16) 0.0011(16) -0.0188(19)
C83 0.049(4) 0.104(8) 0.047(5) 0.033(5) -0.012(4) -0.020(5)
C96 0.019(5) 0.040(6) 0.030(5) 0.007(4) -0.006(4) -0.006(4)
C85 0.015(4) 0.030(4) 0.028(4) 0.000(3) -0.004(3) -0.003(3)
C95 0.032(5) 0.036(5) 0.024(5) 0.003(4) -0.013(4) -0.012(4)
C86 0.025(4) 0.033(4) 0.035(5) -0.005(4) -0.009(4) -0.005(3)
C94 0.018(4) 0.036(5) 0.032(5) 0.018(4) -0.014(4) -0.014(3)
C87 0.023(5) 0.032(5) 0.031(5) 0.001(4) 0.000(3) 0.001(3)
C93 0.019(4) 0.034(5) 0.031(5) 0.015(4) -0.013(3) -0.011(3)
C88 0.010(4) 0.032(5) 0.040(6) 0.012(4) -0.003(3) -0.002(3)
C89 0.020(4) 0.024(4) 0.030(5) 0.006(3) -0.009(3) -0.004(3)
C92 0.013(3) 0.035(3) 0.029(3) 0.011(3) -0.007(2) -0.006(2)
C90 0.011(2) 0.024(3) 0.027(3) 0.011(2) -0.007(2) -0.005(2)
C91 0.016(4) 0.036(5) 0.034(5) 0.011(4) -0.007(3) -0.001(3)
C97 0.028(5) 0.032(5) 0.054(6) -0.009(4) -0.019(4) -0.005(4)
C98 0.033(6) 0.035(5) 0.042(6) -0.019(4) -0.011(4) 0.000(4)
C99 0.026(5) 0.035(5) 0.046(6) -0.008(4) -0.007(4) 0.002(4)
C100 0.023(5) 0.022(4) 0.041(5) 0.005(3) -0.010(4) -0.005(3)
C101 0.011(2) 0.024(3) 0.027(3) 0.011(2) -0.007(2) -0.005(2)
C102 0.013(3) 0.035(3) 0.029(3) 0.011(3) -0.007(2) -0.006(2)
C103 0.012(4) 0.030(4) 0.042(6) 0.000(4) -0.005(4) 0.001(3)
C104 0.015(3) 0.026(4) 0.037(5) 0.002(3) -0.011(3) -0.003(3)
C106 0.019(4) 0.033(4) 0.032(5) 0.008(4) -0.014(4) -0.007(3)
C105 0.018(4) 0.021(4) 0.034(5) 0.013(4) -0.010(3) -0.007(3)
C107 0.025(4) 0.033(4) 0.026(5) 0.001(4) -0.016(4) -0.002(3)
C108 0.019(5) 0.040(5) 0.025(5) -0.001(4) -0.013(4) 0.000(4)
O1D 0.069(5) 0.061(5) 0.123(7) 0.018(5) -0.052(5) -0.020(4)
N1D 0.039(4) 0.030(4) 0.084(6) 0.007(4) -0.013(4) -0.006(3)
C1D 0.046(5) 0.042(5) 0.084(7) 0.017(5) -0.029(5) -0.014(4)
C2D 0.057(7) 0.046(6) 0.115(10) -0.018(6) -0.023(7) -0.002(5)
C3D 0.058(6) 0.058(6) 0.091(8) 0.022(6) -0.035(6) -0.022(5)
O3D 0.073(6) 0.081(6) 0.111(8) 0.003(5) -0.015(5) -0.006(5)
N3D 0.058(7) 0.062(7) 0.154(14) 0.056(8) -0.019(8) -0.013(5)
C7D 0.089(10) 0.051(7) 0.146(14) -0.029(8) -0.073(10) 0.002(6)
C79 0.065(4) 0.048(5) 0.035(4) 0.011(3) -0.023(4) -0.008(4)
C78 0.056(4) 0.070(4) 0.055(3) 0.028(2) -0.030(4) -0.029(4)
C8D 0.124(13) 0.123(12) 0.069(9) 0.039(9) -0.033(9) -0.060(10)
C9D 0.077(10) 0.139(15) 0.153(17) -0.022(13) -0.044(11) -0.028(10)
O2D 0.105(5) 0.139(6) 0.102(5) 0.009(5) -0.001(4) 0.033(5)
N2D 0.105(5) 0.139(6) 0.102(5) 0.009(5) -0.001(4) 0.033(5)
C4D 0.105(5) 0.139(6) 0.102(5) 0.009(5) -0.001(4) 0.033(5)
C6D 0.105(5) 0.139(6) 0.102(5) 0.009(5) -0.001(4) 0.033(5)
C69 0.049(4) 0.104(8) 0.047(5) 0.033(5) -0.012(4) -0.020(5)
C5D 0.105(5) 0.139(6) 0.102(5) 0.009(5) -0.001(4) 0.033(5)
O1W 0.047(4) 0.064(5) 0.133(8) -0.015(5) -0.012(5) -0.001(4)

loop_
_atom_type_symbol
_atom_type_description
_atom_type_scat_dispersion_real
_atom_type_scat_dispersion_imag
_atom_type_scat_source
C C 0.0033 0.0016 'International Tables Vol C Tables 4.2.6.8 and 6.1.1.4'
H H 0.0000 0.0000 'International Tables Vol C Tables 4.2.6.8 and 6.1.1.4'
N N 0.0061 0.0033 'International Tables Vol C Tables 4.2.6.8 and 6.1.1.4'
O O 0.0106 0.0060 'International Tables Vol C Tables 4.2.6.8 and 6.1.1.4'
Dy Dy -0.1892 4.4098 'International Tables Vol C Tables 4.2.6.8 and 6.1.1.4'

loop_
_geom_angle_atom_site_label_1
_geom_angle_atom_site_label_2
_geom_angle_atom_site_label_3
_geom_angle
O7 Dy1 O5 74.7(2)
O7 Dy1 O1 74.7(2)
O5 Dy1 O1 137.5(2)
O7 Dy1 O9 92.7(3)
O5 Dy1 O9 131.4(3)
O1 Dy1 O9 78.7(3)
O7 Dy1 O4 124.1(2)
O5 Dy1 O4 77.1(3)
O1 Dy1 O4 96.8(2)
O9 Dy1 O4 140.7(2)
O7 Dy1 O10 79.0(2)
O5 Dy1 O10 78.0(3)
O1 Dy1 O10 123.5(3)
O9 Dy1 O10 53.5(3)
O4 Dy1 O10 138.8(2)
O7 Dy1 O3 73.2(2)
O5 Dy1 O3 71.8(3)
O1 Dy1 O3 71.6(2)
O9 Dy1 O3 149.6(2)
O4 Dy1 O3 52.3(2)
O10 Dy1 O3 143.2(2)
O7 Dy1 N2 145.3(2)
O5 Dy1 N2 82.2(3)
O1 Dy1 N2 137.1(3)
O9 Dy1 N2 83.3(3)
O4 Dy1 N2 73.6(2)
O10 Dy1 N2 71.0(3)
O3 Dy1 N2 123.5(2)
O7 Dy1 N1 147.1(2)
O5 Dy1 N1 136.5(3)
O1 Dy1 N1 73.4(2)
O9 Dy1 N1 73.6(3)
O4 Dy1 N1 67.8(2)
O10 Dy1 N1 112.9(3)
O3 Dy1 N1 103.5(2)
N2 Dy1 N1 64.2(3)
O7 Dy1 C57 87.9(3)
O5 Dy1 C57 104.7(3)
O1 Dy1 C57 102.9(3)
O9 Dy1 C57 26.9(3)
O4 Dy1 C57 146.1(3)
O10 Dy1 C57 26.8(3)
O3 Dy1 C57 161.1(3)
N2 Dy1 C57 73.1(3)
N1 Dy1 C57 91.8(3)
O7 Dy1 C15 98.9(3)
O5 Dy1 C15 72.0(3)
O1 Dy1 C15 84.4(3)
O9 Dy1 C15 156.2(3)
O4 Dy1 C15 25.8(2)
O10 Dy1 C15 149.3(3)
O3 Dy1 C15 26.5(3)
N2 Dy1 C15 98.2(3)
N1 Dy1 C15 85.6(3)
C57 Dy1 C15 171.2(3)
O7 Dy1 Dy2 38.59(17)
O5 Dy1 Dy2 69.05(18)
O1 Dy1 Dy2 68.59(17)
O9 Dy1 Dy2 126.04(18)
O4 Dy1 Dy2 86.31(16)
O10 Dy1 Dy2 114.19(17)
O3 Dy1 Dy2 34.65(15)
N2 Dy1 Dy2 148.11(19)
N1 Dy1 Dy2 130.46(17)
C57 Dy1 Dy2 126.5(2)
C15 Dy1 Dy2 60.6(2)
C85 N1 C89 116.9(8)
C85 N1 Dy1 124.7(6)
C89 N1 Dy1 118.2(6)
O3 Dy2 O6 74.2(3)
O3 Dy2 O2 76.5(2)
O6 Dy2 O2 138.9(2)
O3 Dy2 O12 74.6(3)
O6 Dy2 O12 123.9(3)
O2 Dy2 O12 73.5(3)
O3 Dy2 O8 123.4(2)
O6 Dy2 O8 96.3(3)
O2 Dy2 O8 76.7(2)
O12 Dy2 O8 139.8(3)
O3 Dy2 O11 93.0(3)
O6 Dy2 O11 83.6(3)
O2 Dy2 O11 126.2(3)
O12 Dy2 O11 53.0(3)
O8 Dy2 O11 142.3(2)
O3 Dy2 O7 72.5(2)
O6 Dy2 O7 72.2(3)
O2 Dy2 O7 71.9(2)
O12 Dy2 O7 136.6(2)
O8 Dy2 O7 52.0(2)
O11 Dy2 O7 154.3(2)
O3 Dy2 N4 140.3(3)
O6 Dy2 N4 141.7(3)
O2 Dy2 N4 77.2(3)
O12 Dy2 N4 69.7(3)
O8 Dy2 N4 77.8(2)
O11 Dy2 N4 79.3(3)
O7 Dy2 N4 125.4(3)
O3 Dy2 N3 151.7(2)
O6 Dy2 N3 78.8(2)
O2 Dy2 N3 131.2(2)
O12 Dy2 N3 115.2(3)
O8 Dy2 N3 67.6(2)
O11 Dy2 N3 75.6(3)
O7 Dy2 N3 107.1(2)
N4 Dy2 N3 63.9(3)
O3 Dy2 C71 86.1(3)
O6 Dy2 C71 107.2(3)
O2 Dy2 C71 98.7(3)
O12 Dy2 C71 26.0(3)
O8 Dy2 C71 146.8(3)
O11 Dy2 C71 27.5(3)
O7 Dy2 C71 158.0(3)
N4 Dy2 C71 69.2(3)
N3 Dy2 C71 94.0(3)
O3 Dy2 C43 97.9(3)
O6 Dy2 C43 84.4(3)
O2 Dy2 C43 71.8(3)
O12 Dy2 C43 145.3(3)
O8 Dy2 C43 25.9(2)
O11 Dy2 C43 161.0(3)
O7 Dy2 C43 26.1(3)
N4 Dy2 C43 101.4(3)
N3 Dy2 C43 87.6(3)
C71 Dy2 C43 168.3(3)
O3 Dy2 Dy1 37.53(17)
O6 Dy2 Dy1 69.14(18)
O2 Dy2 Dy1 70.02(17)
O12 Dy2 Dy1 107.65(18)
O8 Dy2 Dy1 86.40(16)
O11 Dy2 Dy1 127.48(18)
O7 Dy2 Dy1 34.96(15)
N4 Dy2 Dy1 146.1(2)
N3 Dy2 Dy1 135.94(18)
C71 Dy2 Dy1 123.5(2)
C43 Dy2 Dy1 60.6(2)
C96 N2 C90 118.1(9)
C96 N2 Dy1 120.8(7)
C90 N2 Dy1 121.0(6)
C1 O1 Dy1 137.3(7)
C1 O2 Dy2 134.1(7)
C15 O3 Dy2 155.5(7)
C15 O3 Dy1 92.1(6)
Dy2 O3 Dy1 107.8(3)
C15 O4 Dy1 94.8(6)
C29 O5 Dy1 138.5(7)
C4 C5 C6 121.2(9)
C4 C5 H5 119.4
C6 C5 H5 119.4
C29 O6 Dy2 138.5(7)
C10 C6 C7 120.4(9)
C10 C6 C5 121.3(10)
C7 C6 C5 118.3(7)
C43 O7 Dy1 157.1(7)
C43 O7 Dy2 92.0(6)
Dy1 O7 Dy2 106.4(3)
C8 C7 C6 119.7(7)
C8 C7 C13 121.0(8)
C6 C7 C13 119.2(8)
C43 O8 Dy2 96.1(6)
C9 C8 C7 120.8(8)
C9 C8 H8 119.6
C7 C8 H8 119.6
C57 O9 Dy1 94.0(7)
C8 C9 C4 121.7(7)
C8 C9 H9 119.1
C4 C9 H9 119.1
C11 C10 C6 119.7(10)
C11 C10 H10 120.1
C6 C10 H10 120.1
C57 O10 Dy1 89.7(6)
C71 O11 Dy2 90.2(6)
C10 C11 C12 120.4(8)
C10 C11 H11 119.8
C12 C11 H11 119.8
C71 O12 Dy2 93.6(7)
C13 C12 O13 124.4(9)
C13 C12 C11 122.3(8)
O13 C12 C11 113.3(8)
C12 O13 C14 116.1(8)
C12 C13 C7 117.8(9)
C12 C13 H13 121.1
C7 C13 H13 121.1
C26 O14 C28 116.4(8)
C40 O15 C42 117.2(8)
C54 O16 C56 116.3(7)
C68 O17 C70 115.9(9)
C82 O18 C84 120.7(9)
C97 N3 C101 117.8(9)
C97 N3 Dy2 122.8(7)
C101 N3 Dy2 119.1(6)
C108 N4 C102 117.7(9)
C108 N4 Dy2 122.0(7)
C102 N4 Dy2 120.2(6)
O2 C1 O1 128.2(10)
O2 C1 C2 118.1(9)
O1 C1 C2 113.7(9)
C4 C2 C1 108.1(8)
C4 C2 C3 113.2(8)
C1 C2 C3 111.7(8)
C4 C2 H2 107.9
C1 C2 H2 107.9
C3 C2 H2 107.9
C2 C3 H3A 109.5
C2 C3 H3B 109.5
H3A C3 H3B 109.5
C2 C3 H3C 109.5
H3A C3 H3C 109.5
H3B C3 H3C 109.5
C5 C4 C9 118.1(8)
C5 C4 C2 120.3(9)
C9 C4 C2 121.6(8)
O13 C14 H14A 109.5
O13 C14 H14B 109.5
H14A C14 H14B 109.5
O13 C14 H14C 109.5
H14A C14 H14C 109.5
H14B C14 H14C 109.5
O4 C15 O3 120.7(10)
O4 C15 C16 119.8(9)
O3 C15 C16 119.4(9)
O4 C15 Dy1 59.4(5)
O3 C15 Dy1 61.4(5)
C16 C15 Dy1 175.1(8)
C18 C16 C17 116.2(9)
C18 C16 C15 112.5(9)
C17 C16 C15 105.7(9)
C18 C16 H16 107.3
C17 C16 H16 107.3
C15 C16 H16 107.3
C16 C17 H17A 109.5
C16 C17 H17B 109.5
H17A C17 H17B 109.5
C16 C17 H17C 109.5
H17A C17 H17C 109.5
H17B C17 H17C 109.5
C19 C18 C23 117.4(7)
C19 C18 C16 123.5(9)
C23 C18 C16 119.0(8)
C18 C19 C20 121.1(8)
C18 C19 H19 119.4
C20 C19 H19 119.4
C21 C20 C19 120.2(7)
C21 C20 C24 118.2(7)
C19 C20 C24 121.6(8)
C20 C21 C22 117.5(7)
C20 C21 C27 121.0(7)
C22 C21 C27 121.5(8)
C25 C24 C20 120.0(9)
C25 C24 H24 120.0
C20 C24 H24 120.0
C22 C23 C18 121.8(8)
C22 C23 H23 119.1
C18 C23 H23 119.1
C23 C22 C21 121.9(9)
C23 C22 H22 119.0
C21 C22 H22 119.0
C24 C25 C26 121.3(8)
C24 C25 H25 119.4
C26 C25 H25 119.4
C27 C26 O14 124.3(9)
C27 C26 C25 120.6(8)
O14 C26 C25 115.1(8)
O14 C28 H28A 109.5
O14 C28 H28B 109.5
H28A C28 H28B 109.5
O14 C28 H28C 109.5
H28A C28 H28C 109.5
H28B C28 H28C 109.5
C26 C27 C21 118.9(9)
C26 C27 H27 120.6
C21 C27 H27 120.6
O6 C29 O5 124.5(10)
O6 C29 C30 119.1(9)
O5 C29 C30 116.4(9)
C31 C30 C32 114.3(8)
C31 C30 C29 109.0(8)
C32 C30 C29 109.8(8)
C31 C30 H30 107.8
C32 C30 H30 107.8
C29 C30 H30 107.8
C30 C31 H31A 109.5
C30 C31 H31B 109.5
H31A C31 H31B 109.5
C30 C31 H31C 109.5
H31A C31 H31C 109.5
H31B C31 H31C 109.5
C33 C32 C37 118.2(8)
C33 C32 C30 123.8(8)
C37 C32 C30 118.0(8)
C32 C33 C34 122.9(8)
C32 C33 H33 118.6
C34 C33 H33 118.6
C33 C34 C35 118.9(7)
C33 C34 C38 123.0(7)
C35 C34 C38 118.1(7)
C36 C35 C34 119.1(8)
C36 C35 C41 120.4(8)
C34 C35 C41 120.5(7)
C39 C38 C34 121.5(8)
C39 C38 H38 119.3
C34 C38 H38 119.3
C32 C37 C36 121.1(8)
C32 C37 H37 119.4
C36 C37 H37 119.4
C35 C36 C37 119.6(9)
C35 C36 H36 120.2
C37 C36 H36 120.2
C38 C39 C40 120.2(8)
C38 C39 H39 119.9
C40 C39 H39 119.9
O15 C40 C41 124.9(9)
O15 C40 C39 114.4(8)
C41 C40 C39 120.7(8)
O15 C42 H42A 109.5
O15 C42 H42B 109.5
H42A C42 H42B 109.5
O15 C42 H42C 109.5
H42A C42 H42C 109.5
H42B C42 H42C 109.5
C40 C41 C35 119.0(8)
C40 C41 H41 120.5
C35 C41 H41 120.5
O8 C43 O7 119.8(10)
O8 C43 C44 120.7(9)
O7 C43 C44 119.5(9)
O8 C43 Dy2 58.0(5)
O7 C43 Dy2 61.9(5)
C44 C43 Dy2 176.8(7)
C46 C44 C43 107.8(8)
C46 C44 C45 114.3(8)
C43 C44 C45 108.1(9)
C46 C44 H44 108.9
C43 C44 H44 108.9
C45 C44 H44 108.9
C44 C45 H45A 109.5
C44 C45 H45B 109.5
H45A C45 H45B 109.5
C44 C45 H45C 109.5
H45A C45 H45C 109.5
H45B C45 H45C 109.5
C47 C46 C51 117.6(7)
C47 C46 C44 124.4(8)
C51 C46 C44 117.8(7)
C46 C47 C48 121.8(7)
C46 C47 H47 119.1
C48 C47 H47 119.1
C49 C48 C47 119.3(6)
C49 C48 C52 118.7(7)
C47 C48 C52 121.9(7)
C48 C49 C55 120.4(6)
C48 C49 C50 118.3(7)
C55 C49 C50 121.2(7)
C53 C52 C48 119.5(7)
C53 C52 H52 120.2
C48 C52 H52 120.2
C50 C51 C46 122.4(7)
C50 C51 H51 118.8
C46 C51 H51 118.8
C51 C50 C49 120.3(7)
C51 C50 H50 119.8
C49 C50 H50 119.8
C52 C53 C54 120.7(7)
C52 C53 H53 119.6
C54 C53 H53 119.6
C55 C54 O16 124.4(8)
C55 C54 C53 121.2(9)
O16 C54 C53 114.4(7)
O16 C56 H56A 109.5
O16 C56 H56B 109.5
H56A C56 H56B 109.5
O16 C56 H56C 109.5
H56A C56 H56C 109.5
H56B C56 H56C 109.5
C54 C55 C49 119.2(8)
C54 C55 H55 120.4
C49 C55 H55 120.4
O10 C57 O9 121.7(10)
O10 C57 C58 119.9(10)
O9 C57 C58 118.3(9)
O10 C57 Dy1 63.5(6)
O9 C57 Dy1 59.1(6)
C58 C57 Dy1 167.7(7)
C60 C58 C57 108.6(8)
C60 C58 C59 114.9(8)
C57 C58 C59 107.9(8)
C60 C58 H58 108.4
C57 C58 H58 108.4
C59 C58 H58 108.4
C58 C59 H59A 109.5
C58 C59 H59B 109.5
H59A C59 H59B 109.5
C58 C59 H59C 109.5
H59A C59 H59C 109.5
H59B C59 H59C 109.5
C61 C60 C65 119.5(10)
C61 C60 C58 122.5(10)
C65 C60 C58 118.0(9)
C60 C61 C62 121.0(10)
C60 C61 H61 119.5
C62 C61 H61 119.5
C66 C62 C63 120.0(11)
C66 C62 C61 121.7(10)
C63 C62 C61 118.2(10)
C62 C63 C69 120.1(11)
C62 C63 C64 119.6(10)
C69 C63 C64 120.3(11)
C67 C66 C62 119.9(12)
C67 C66 H66 120.1
C62 C66 H66 120.1
C64 C65 C60 121.8(10)
C64 C65 H65 119.1
C60 C65 H65 119.1
C65 C64 C63 119.7(9)
C65 C64 H64 120.1
C63 C64 H64 120.1
C66 C67 C68 121.0(12)
C66 C67 H67 119.5
C68 C67 H67 119.5
O17 C68 C69 125.8(11)
O17 C68 C67 114.4(11)
C69 C68 C67 119.8(11)
O17 C70 H70A 109.5
O17 C70 H70B 109.5
H70A C70 H70B 109.5
O17 C70 H70C 109.5
H70A C70 H70C 109.5
H70B C70 H70C 109.5
O12 C71 O11 121.2(10)
O12 C71 C72 116.9(10)
O11 C71 C72 121.8(10)
O12 C71 Dy2 60.4(6)
O11 C71 Dy2 62.3(6)
C72 C71 Dy2 164.2(8)
C73 C72 C71 113.0(9)
C73 C72 C74 112.7(9)
C71 C72 C74 108.7(8)
C73 C72 H72 107.4
C71 C72 H72 107.4
C74 C72 H72 107.4
C72 C73 H73A 109.5
C72 C73 H73B 109.5
H73A C73 H73B 109.5
C72 C73 H73C 109.5
H73A C73 H73C 109.5
H73B C73 H73C 109.5
C75 C74 C79 119.9(9)
C75 C74 C72 119.4(10)
C79 C74 C72 120.6(10)
C74 C75 C76 121.3(10)
C74 C75 H75 119.3
C76 C75 H75 119.3
C75 C76 C77 119.1(10)
C75 C76 C80 123.1(11)
C77 C76 C80 117.9(10)
C76 C77 C78 118.0(9)
C76 C77 C83 122.8(11)
C78 C77 C83 119.2(11)
C81 C80 C76 119.7(13)
C81 C80 H80 120.2
C76 C80 H80 120.2
C80 C81 C82 121.7(13)
C80 C81 H81 119.2
C82 C81 H81 119.2
O18 C82 C83 122.3(11)
O18 C82 C81 115.7(11)
C83 C82 C81 121.9(11)
O18 C84 H84A 109.5
O18 C84 H84B 109.5
H84A C84 H84B 109.5
O18 C84 H84C 109.5
H84A C84 H84C 109.5
H84B C84 H84C 109.5
C82 C83 C77 116.0(11)
C82 C83 H83 122.0
C77 C83 H83 122.0
N2 C96 C95 122.9(10)
N2 C96 H96 118.5
C95 C96 H96 118.5
N1 C85 C86 124.9(9)
N1 C85 H85 117.6
C86 C85 H85 117.6
C94 C95 C96 119.6(10)
C94 C95 H95 120.2
C96 C95 H95 120.2
C87 C86 C85 118.0(9)
C87 C86 H86 121.0
C85 C86 H86 121.0
C95 C94 C93 119.5(9)
C95 C94 H94 120.2
C93 C94 H94 120.2
C86 C87 C88 119.3(9)
C86 C87 H87 120.4
C88 C87 H87 120.4
C94 C93 C90 117.3(9)
C94 C93 C92 123.9(9)
C90 C93 C92 118.8(9)
C89 C88 C87 118.1(9)
C89 C88 C91 120.7(10)
C87 C88 C91 121.2(9)
N1 C89 C88 122.8(9)
N1 C89 C90 118.8(8)
C88 C89 C90 118.3(8)
C91 C92 C93 121.7(9)
C91 C92 H92 119.2
C93 C92 H92 119.2
N2 C90 C93 122.5(9)
N2 C90 C89 117.6(8)
C93 C90 C89 119.9(8)
C92 C91 C88 120.6(9)
C92 C91 H91 119.7
C88 C91 H91 119.7
N3 C97 C98 123.6(10)
N3 C97 H97 118.2
C98 C97 H97 118.2
C99 C98 C97 118.5(10)
C99 C98 H98 120.7
C97 C98 H98 120.7
C98 C99 C100 120.3(10)
C98 C99 H99 119.8
C100 C99 H99 119.8
C99 C100 C101 117.8(9)
C99 C100 C103 123.4(10)
C101 C100 C103 118.8(9)
N3 C101 C100 121.9(9)
N3 C101 C102 118.0(8)
C100 C101 C102 120.1(8)
N4 C102 C105 122.9(9)
N4 C102 C101 118.4(8)
C105 C102 C101 118.7(8)
C104 C103 C100 121.5(8)
C104 C103 H103 119.3
C100 C103 H103 119.3
C103 C104 C105 120.9(8)
C103 C104 H104 119.6
C105 C104 H104 119.6
C107 C106 C105 120.1(9)
C107 C106 H106 120.0
C105 C106 H106 120.0
C106 C105 C104 123.2(8)
C106 C105 C102 116.7(8)
C104 C105 C102 120.1(9)
C106 C107 C108 118.5(9)
C106 C107 H107 120.8
C108 C107 H107 120.8
N4 C108 C107 124.0(10)
N4 C108 H108 118.0
C107 C108 H108 118.0
C1D N1D C2D 124.0(10)
C1D N1D C3D 120.6(9)
C2D N1D C3D 115.2(9)
O1D C1D N1D 121.9(11)
O1D C1D H1D 119.1
N1D C1D H1D 119.1
N1D C2D H2DA 109.5
N1D C2D H2DB 109.5
H2DA C2D H2DB 109.5
N1D C2D H2DC 109.5
H2DA C2D H2DC 109.5
H2DB C2D H2DC 109.5
N1D C3D H3DA 109.5
N1D C3D H3DB 109.5
H3DA C3D H3DB 109.5
N1D C3D H3DC 109.5
H3DA C3D H3DC 109.5
H3DB C3D H3DC 109.5
C7D N3D C8D 122.8(13)
C7D N3D C9D 118.9(14)
C8D N3D C9D 118.2(14)
O3D C7D N3D 121.1(14)
O3D C7D H7D 119.5
N3D C7D H7D 119.5
C78 C79 C74 120.7(10)
C78 C79 H79 119.6
C74 C79 H79 119.6
C79 C78 C77 121.0(10)
C79 C78 H78 119.5
C77 C78 H78 119.5
N3D C8D H8DA 109.5
N3D C8D H8DB 109.5
H8DA C8D H8DB 109.5
N3D C8D H8DC 109.5
H8DA C8D H8DC 109.5
H8DB C8D H8DC 109.5
N3D C9D H9DA 109.5
N3D C9D H9DB 109.5
H9DA C9D H9DB 109.5
N3D C9D H9DC 109.5
H9DA C9D H9DC 109.5
H9DB C9D H9DC 109.5
C6D N2D C5D 131.0(19)
C6D N2D C4D 118.8(14)
C5D N2D C4D 110.1(11)
O2D C4D N2D 118.6(14)
O2D C4D H4D 120.7
N2D C4D H4D 120.7
N2D C6D H6DA 109.5
N2D C6D H6DB 109.5
H6DA C6D H6DB 109.5
N2D C6D H6DC 109.5
H6DA C6D H6DC 109.5
H6DB C6D H6DC 109.5
C68 C69 C63 118.9(11)
C68 C69 H69 120.5
C63 C69 H69 120.5
N2D C5D H5DA 109.5
N2D C5D H5DB 109.5
H5DA C5D H5DB 109.5
N2D C5D H5DC 109.5
H5DA C5D H5DC 109.5
H5DB C5D H5DC 109.5
H1W O1W H2W 114(10)

loop_
_geom_bond_atom_site_label_1
_geom_bond_atom_site_label_2
_geom_bond_distance
Dy1 O7 2.331(7)
Dy1 O5 2.336(8)
Dy1 O1 2.337(7)
Dy1 O9 2.398(8)
Dy1 O4 2.455(7)
Dy1 O10 2.494(7)
Dy1 O3 2.497(7)
Dy1 N2 2.545(8)
Dy1 N1 2.597(8)
Dy1 C57 2.788(11)
Dy1 C15 2.842(11)
Dy1 Dy2 3.9024(3)
N1 C85 1.315(13)
N1 C89 1.366(11)
Dy2 O3 2.331(7)
Dy2 O6 2.336(8)
Dy2 O2 2.344(7)
Dy2 O12 2.425(8)
Dy2 O8 2.452(7)
Dy2 O11 2.463(8)
Dy2 O7 2.538(7)
Dy2 N4 2.556(8)
Dy2 N3 2.583(8)
Dy2 C71 2.782(11)
Dy2 C43 2.875(11)
N2 C96 1.320(15)
N2 C90 1.357(12)
O1 C1 1.266(13)
O2 C1 1.243(13)
O3 C15 1.269(12)
O4 C15 1.243(12)
O5 C29 1.268(13)
C5 C4 1.398(11)
C5 C6 1.444(12)
C5 H5 0.9500
O6 C29 1.261(13)
C6 C10 1.385(12)
C6 C7 1.421(14)
O7 C43 1.267(12)
C7 C8 1.404(11)
C7 C13 1.444(11)
O8 C43 1.264(12)
C8 C9 1.378(11)
C8 H8 0.9500
O9 C57 1.265(13)
C9 C4 1.418(13)
C9 H9 0.9500
C10 C11 1.385(13)
C10 H10 0.9500
O10 C57 1.257(12)
O11 C71 1.284(14)
C11 C12 1.394(14)
C11 H11 0.9500
O12 C71 1.220(12)
C12 C13 1.372(12)
C12 O13 1.372(10)
O13 C14 1.446(14)
C13 H13 0.9500
O14 C26 1.381(10)
O14 C28 1.402(13)
O15 C40 1.381(11)
O15 C42 1.412(12)
O16 C54 1.375(12)
O16 C56 1.428(12)
O17 C68 1.373(12)
O17 C70 1.425(13)
O18 C82 1.368(13)
O18 C84 1.402(12)
N3 C97 1.315(13)
N3 C101 1.360(11)
N4 C108 1.321(14)
N4 C102 1.353(12)
C1 C2 1.536(15)
C2 C4 1.505(13)
C2 C3 1.544(11)
C2 H2 1.0000
C3 H3A 0.9800
C3 H3B 0.9800
C3 H3C 0.9800
C14 H14A 0.9800
C14 H14B 0.9800
C14 H14C 0.9800
C15 C16 1.537(15)
C16 C18 1.484(13)
C16 C17 1.533(15)
C16 H16 1.0000
C17 H17A 0.9800
C17 H17B 0.9800
C17 H17C 0.9800
C18 C19 1.370(11)
C18 C23 1.424(13)
C19 C20 1.421(10)
C19 H19 0.9500
C20 C21 1.389(12)
C20 C24 1.431(11)
C21 C22 1.417(11)
C21 C27 1.417(11)
C24 C25 1.359(13)
C24 H24 0.9500
C23 C22 1.327(12)
C23 H23 0.9500
C22 H22 0.9500
C25 C26 1.391(14)
C25 H25 0.9500
C26 C27 1.374(12)
C28 H28A 0.9800
C28 H28B 0.9800
C28 H28C 0.9800
C27 H27 0.9500
C29 C30 1.546(15)
C30 C31 1.505(14)
C30 C32 1.517(13)
C30 H30 1.0000
C31 H31A 0.9800
C31 H31B 0.9800
C31 H31C 0.9800
C32 C33 1.361(11)
C32 C37 1.390(12)
C33 C34 1.402(12)
C33 H33 0.9500
C34 C35 1.403(11)
C34 C38 1.424(10)
C35 C36 1.399(12)
C35 C41 1.423(12)
C38 C39 1.351(12)
C38 H38 0.9500
C37 C36 1.409(14)
C37 H37 0.9500
C36 H36 0.9500
C39 C40 1.410(14)
C39 H39 0.9500
C40 C41 1.382(12)
C42 H42A 0.9800
C42 H42B 0.9800
C42 H42C 0.9800
C41 H41 0.9500
C43 C44 1.506(15)
C44 C46 1.503(13)
C44 C45 1.566(15)
C44 H44 1.0000
C45 H45A 0.9800
C45 H45B 0.9800
C45 H45C 0.9800
C46 C47 1.382(10)
C46 C51 1.415(11)
C47 C48 1.413(10)
C47 H47 0.9500
C48 C49 1.410(10)
C48 C52 1.421(9)
C49 C55 1.413(11)
C49 C50 1.431(9)
C52 C53 1.382(11)
C52 H52 0.9500
C51 C50 1.349(11)
C51 H51 0.9500
C50 H50 0.9500
C53 C54 1.395(12)
C53 H53 0.9500
C54 C55 1.367(10)
C56 H56A 0.9800
C56 H56B 0.9800
C56 H56C 0.9800
C55 H55 0.9500
C57 C58 1.540(14)
C58 C60 1.508(13)
C58 C59 1.553(14)
C58 H58 1.0000
C59 H59A 0.9800
C59 H59B 0.9800
C59 H59C 0.9800
C60 C61 1.367(15)
C60 C65 1.389(15)
C61 C62 1.454(15)
C61 H61 0.9500
C62 C66 1.395(16)
C62 C63 1.404(15)
C63 C69 1.415(15)
C63 C64 1.419(16)
C66 C67 1.368(16)
C66 H66 0.9500
C65 C64 1.385(15)
C65 H65 0.9500
C64 H64 0.9500
C67 C68 1.413(18)
C67 H67 0.9500
C68 C69 1.390(17)
C70 H70A 0.9800
C70 H70B 0.9800
C70 H70C 0.9800
C71 C72 1.543(15)
C72 C73 1.446(15)
C72 C74 1.571(14)
C72 H72 1.0000
C73 H73A 0.9800
C73 H73B 0.9800
C73 H73C 0.9800
C74 C75 1.351(15)
C74 C79 1.375(15)
C75 C76 1.403(15)
C75 H75 0.9500
C76 C77 1.403(15)
C76 C80 1.448(17)
C77 C78 1.406(16)
C77 C83 1.446(15)
C80 C81 1.358(16)
C80 H80 0.9500
C81 C82 1.414(18)
C81 H81 0.9500
C82 C83 1.394(18)
C84 H84A 0.9800
C84 H84B 0.9800
C84 H84C 0.9800
C83 H83 0.9500
C96 C95 1.405(15)
C96 H96 0.9500
C85 C86 1.406(14)
C85 H85 0.9500
C95 C94 1.347(13)
C95 H95 0.9500
C86 C87 1.373(13)
C86 H86 0.9500
C94 C93 1.409(13)
C94 H94 0.9500
C87 C88 1.406(14)
C87 H87 0.9500
C93 C90 1.411(13)
C93 C92 1.437(13)
C88 C89 1.402(14)
C88 C91 1.428(12)
C89 C90 1.445(12)
C92 C91 1.332(13)
C92 H92 0.9500
C91 H91 0.9500
C97 C98 1.394(15)
C97 H97 0.9500
C98 C99 1.362(13)
C98 H98 0.9500
C99 C100 1.373(14)
C99 H99 0.9500
C100 C101 1.415(14)
C100 C103 1.442(13)
C101 C102 1.437(13)
C102 C105 1.428(13)
C103 C104 1.350(12)
C103 H103 0.9500
C104 C105 1.422(12)
C104 H104 0.9500
C106 C107 1.356(13)
C106 C105 1.421(13)
C106 H106 0.9500
C107 C108 1.417(14)
C107 H107 0.9500
C108 H108 0.9500
O1D C1D 1.251(13)
N1D C1D 1.331(12)
N1D C2D 1.420(13)
N1D C3D 1.435(14)
C1D H1D 0.9500
C2D H2DA 0.9800
C2D H2DB 0.9800
C2D H2DC 0.9800
C3D H3DA 0.9800
C3D H3DB 0.9800
C3D H3DC 0.9800
O3D C7D 1.271(16)
N3D C7D 1.347(19)
N3D C8D 1.406(12)
N3D C9D 1.447(17)
C7D H7D 0.9500
C79 C78 1.362(15)
C79 H79 0.9500
C78 H78 0.9500
C8D H8DA 0.9800
C8D H8DB 0.9800
C8D H8DC 0.9800
C9D H9DA 0.9800
C9D H9DB 0.9800
C9D H9DC 0.9800
O2D C4D 1.210(11)
N2D C6D 1.369(12)
N2D C5D 1.418(13)
N2D C4D 1.447(19)
C4D H4D 0.9500
C6D H6DA 0.9800
C6D H6DB 0.9800
C6D H6DC 0.9800
C69 H69 0.9500
C5D H5DA 0.9800
C5D H5DB 0.9800
C5D H5DC 0.9800
O1W H1W 0.945(14)
O1W H2W 0.941(14)
